data_4505055
loop_
_publ_author_name
'Zhang, Jian'
'Li, Zhao-Ji'
'Kang, Yao'
'Qin, Ye-Yan'
'Cheng, Jian-Kai'
'Yao, Yuan-Gen'

_publ_section_title
;
 Syntheses and Characterizations of Two Novel Silver(I) Complexes
 Constructed by Oxydipropionitrile Ligand
;
_journal_issue 1
_journal_name_full 'Crystal Growth &amp; Design'
_journal_page_first 73
_journal_paper_doi 10.1021/cg0498756
_journal_volume 5
_journal_year 2005
_chemical_formula_sum 'C12 H16 Ag B F4 N4 O2'
_chemical_formula_weight 442.97
_chemical_name_systematic
;
 ?
;
_space_group_IT_number 81
_symmetry_cell_setting tetragonal
_symmetry_space_group_name_Hall 'P -4'
_symmetry_space_group_name_H-M 'P -4'
_atom_sites_solution_hydrogens geom
_atom_sites_solution_primary direct
_atom_sites_solution_secondary difmap
_audit_creation_method SHELXL-97
_cell_angle_alpha 90.00
_cell_angle_beta 90.00
_cell_angle_gamma 90.00
_cell_formula_units_Z 1
_cell_length_a 9.006(2)
_cell_length_b 9.006(2)
_cell_length_c 5.6627(18)
_cell_measurement_reflns_used 97
_cell_measurement_temperature 293(2)
_cell_measurement_theta_max 25.06
_cell_measurement_theta_min 2.26
_cell_volume 459.3(2)
_computing_cell_refinement 'Siemens SMART & SAINT'
_computing_data_collection 'Siemens SMART'
_computing_data_reduction 'Siemens XPREP'
_computing_molecular_graphics 'Bruker SHELXTL'
_computing_publication_material 'Bruker SHELXTL'
_computing_structure_refinement 'Siemens SHELXTL'
_computing_structure_solution 'Siemens SHELXTL'
_diffrn_ambient_temperature 293(2)
_diffrn_measured_fraction_theta_full 0.991
_diffrn_measured_fraction_theta_max 0.991
_diffrn_measurement_device_type 'CCD area detector'
_diffrn_measurement_method 'phi and omega scans'
_diffrn_radiation_monochromator graphite
_diffrn_radiation_source 'fine-focus sealed tube'
_diffrn_radiation_type MoK\a
_diffrn_radiation_wavelength 0.71073
_diffrn_reflns_av_R_equivalents 0.0279
_diffrn_reflns_av_sigmaI/netI 0.0311
_diffrn_reflns_limit_h_max 10
_diffrn_reflns_limit_h_min -7
_diffrn_reflns_limit_k_max 5
_diffrn_reflns_limit_k_min -10
_diffrn_reflns_limit_l_max 6
_diffrn_reflns_limit_l_min -6
_diffrn_reflns_number 1161
_diffrn_reflns_theta_full 25.06
_diffrn_reflns_theta_max 25.06
_diffrn_reflns_theta_min 2.26
_diffrn_standards_decay_% none
_diffrn_standards_interval_count none
_diffrn_standards_interval_time none
_diffrn_standards_number none
_exptl_absorpt_coefficient_mu 1.146
_exptl_absorpt_correction_T_max 1.0000
_exptl_absorpt_correction_T_min .5084
_exptl_absorpt_correction_type empirical
_exptl_absorpt_process_details 'SADABS (Sheldrick, 1996)'
_exptl_crystal_colour colorless
_exptl_crystal_density_diffrn 1.601
_exptl_crystal_density_method 'not measured'
_exptl_crystal_description tubular
_exptl_crystal_F_000 220
_exptl_crystal_size_max 0.80
_exptl_crystal_size_mid 0.32
_exptl_crystal_size_min 0.32
_refine_diff_density_max 0.925
_refine_diff_density_min -0.373
_refine_diff_density_rms 0.116
_refine_ls_abs_structure_details 'Flack H D (1983), Acta Cryst. A39, 876-881'
_refine_ls_abs_structure_Flack 0.10(13)
_refine_ls_extinction_coef 0.43(5)
_refine_ls_extinction_expression Fc^*^=kFc[1+0.001xFc^2^\l^3^/sin(2\q)]^-1/4^
_refine_ls_extinction_method SHELXL
_refine_ls_goodness_of_fit_ref 1.082
_refine_ls_hydrogen_treatment mixed
_refine_ls_matrix_type full
_refine_ls_number_parameters 56
_refine_ls_number_reflns 713
_refine_ls_number_restraints 0
_refine_ls_restrained_S_all 1.082
_refine_ls_R_factor_gt 0.0506
_refine_ls_shift/su_max 0.025
_refine_ls_shift/su_mean 0.002
_refine_ls_structure_factor_coef Fsqd
_refine_ls_weighting_details 'calc w=1/[\s^2^(Fo^2^)+(0.1068P)^2^+0.3037P] where P=(Fo^2^+2Fc^2^)/3'
_refine_ls_weighting_scheme calc
_refine_ls_wR_factor_gt 0.1412
_refine_ls_wR_factor_ref 0.1498
_reflns_number_gt 699
_reflns_number_total 713
_reflns_threshold_expression >2sigma(I)
_cod_data_source_file cg0498756si20040403_062733.cif
_cod_data_source_block a
_cod_depositor_comments
;
The following automatic conversions were performed:

'_symmetry_cell_setting' value 'Tetragonal' changed to 'tetragonal'
according to /home/saulius/struct/CIF-dictionaries/cif_core.dic
dictionary named 'cif_core.dic' version 2.4.1 from 2010-06-29.

Automatic conversion script
Id: cif_fix_values 1715 2011-07-08 13:25:40Z adriana 
;
_cod_original_sg_symbol_H-M P-4
_cod_database_code 4505055
_refine_ls_r_factor_ref 0.0544

loop_
_symmetry_equiv_pos_as_xyz
'x, y, z'
'-x, -y, z'
'y, -x, -z'
'-y, x, -z'

loop_
_atom_site_label
_atom_site_type_symbol
_atom_site_fract_x
_atom_site_fract_y
_atom_site_fract_z
_atom_site_U_iso_or_equiv
_atom_site_adp_type
_atom_site_occupancy
_atom_site_symmetry_multiplicity
_atom_site_calc_flag
_atom_site_refinement_flags
Ag1 Ag 0.0000 0.0000 0.5000 0.0807(7) Uani 1 4 d S
N1 N 0.1774(8) 0.0897(10) 0.7486(17) 0.085(2) Uani 1 1 d .
C2 C 0.3425(11) 0.2075(10) 1.0694(19) 0.084(3) Uani 1 1 d .
H2A H 0.2825 0.2743 1.1640 0.101 Uiso 1 1 calc R
H2B H 0.4184 0.2662 0.9918 0.101 Uiso 1 1 calc R
C3 C 0.2488(9) 0.1396(10) 0.8905(18) 0.075(2) Uani 1 1 d .
O1 O 0.5000 0.0000 1.0872(14) 0.0682(18) Uani 1 2 d S
B1 B 0.5000 0.5000 1.5000 0.062(3) Uani 1 4 d S
C1 C 0.4157(10) 0.0981(11) 1.2285(17) 0.079(2) Uani 1 1 d .
H1B H 0.4797 0.1490 1.3398 0.094 Uiso 1 1 calc R
H1C H 0.3414 0.0432 1.3167 0.094 Uiso 1 1 calc R
F1 F 0.4106(18) 0.569(2) 1.372(3) 0.261(12) Uani 1 1 d .

loop_
_atom_site_aniso_label
_atom_site_aniso_U_11
_atom_site_aniso_U_22
_atom_site_aniso_U_33
_atom_site_aniso_U_23
_atom_site_aniso_U_13
_atom_site_aniso_U_12
Ag1 0.0843(7) 0.0843(7) 0.0737(9) 0.000 0.000 0.000
N1 0.066(4) 0.105(5) 0.083(5) -0.012(4) -0.014(4) 0.002(3)
C2 0.077(4) 0.072(4) 0.105(9) -0.023(4) -0.006(4) -0.004(3)
C3 0.068(4) 0.078(5) 0.079(5) -0.003(4) 0.009(4) -0.007(4)
O1 0.067(4) 0.081(4) 0.056(4) 0.000 0.000 0.006(3)
B1 0.066(4) 0.066(4) 0.055(6) 0.000 0.000 0.000
C1 0.077(5) 0.091(5) 0.069(5) -0.014(4) -0.005(4) -0.011(4)
F1 0.190(13) 0.32(3) 0.268(18) 0.20(2) -0.084(11) -0.012(11)

loop_
_atom_type_symbol
_atom_type_description
_atom_type_scat_dispersion_real
_atom_type_scat_dispersion_imag
_atom_type_scat_source
C C 0.0033 0.0016 'International Tables Vol C Tables 4.2.6.8 and 6.1.1.4'
H H 0.0000 0.0000 'International Tables Vol C Tables 4.2.6.8 and 6.1.1.4'
B B 0.0013 0.0007 'International Tables Vol C Tables 4.2.6.8 and 6.1.1.4'
N N 0.0061 0.0033 'International Tables Vol C Tables 4.2.6.8 and 6.1.1.4'
O O 0.0106 0.0060 'International Tables Vol C Tables 4.2.6.8 and 6.1.1.4'
F F 0.0171 0.0103 'International Tables Vol C Tables 4.2.6.8 and 6.1.1.4'
Ag Ag -0.8971 1.1015 'International Tables Vol C Tables 4.2.6.8 and 6.1.1.4'

loop_
_geom_angle_atom_site_label_1
_geom_angle_atom_site_label_2
_geom_angle_atom_site_label_3
_geom_angle
_geom_angle_site_symmetry_1
_geom_angle_site_symmetry_3
N1 Ag1 N1 112.5(3) . 3_556
N1 Ag1 N1 112.5(3) . 4_556
N1 Ag1 N1 103.6(5) 3_556 4_556
N1 Ag1 N1 103.6(5) . 2
N1 Ag1 N1 112.5(3) 3_556 2
N1 Ag1 N1 112.5(3) 4_556 2
C3 N1 Ag1 170.4(8) . .
C3 C2 C1 113.6(7) . .
N1 C3 C2 178.4(11) . .
C1 O1 C1 111.0(10) 2_655 .
F1 B1 F1 108.9(19) 3_568 4_658
F1 B1 F1 109.8(9) 3_568 .
F1 B1 F1 109.8(9) 4_658 .
F1 B1 F1 109.8(9) 3_568 2_665
F1 B1 F1 109.8(9) 4_658 2_665
F1 B1 F1 108.9(19) . 2_665
O1 C1 C2 108.0(8) . .

loop_
_geom_bond_atom_site_label_1
_geom_bond_atom_site_label_2
_geom_bond_distance
_geom_bond_site_symmetry_2
Ag1 N1 2.277(8) .
Ag1 N1 2.277(8) 3_556
Ag1 N1 2.277(8) 4_556
Ag1 N1 2.277(8) 2
N1 C3 1.123(12) .
C2 C3 1.453(13) .
C2 C1 1.489(16) .
O1 C1 1.413(10) 2_655
O1 C1 1.413(10) .
B1 F1 1.248(10) 3_568
B1 F1 1.248(10) 4_658
B1 F1 1.248(10) .
B1 F1 1.248(10) 2_665
